data_2243162
loop_
_publ_author_name
'Filali Baba, Yassir'
'Hayani, Sonia'
'H\"okelek, Tuncer'
'Kaur, Manpreet'
'Jasinski, Jerry'
'Sebbar, Nada Kheira'
'Kandri Rodi, Youssef'

_publ_section_title
;
 Crystal structure, Hirshfeld surface analysis and DFT studies of ethyl
 2-{4-[(2-ethoxy-2-oxoethyl)(phenyl)carbamoyl]-2-oxo-1,2-dihydroquinolin-1-yl}acetate
;
_journal_coeditor_code LH5924
_journal_issue 11
_journal_name_full 'Acta Crystallographica Section E'
_journal_page_first 1753
_journal_page_last 1758
_journal_paper_doi 10.1107/S2056989019014154
_journal_volume 75
_journal_year 2019
_chemical_formula_iupac 'C24 H24 N2 O6'
_chemical_formula_moiety 'C24 H24 N2 O6'
_chemical_formula_sum 'C24 H24 N2 O6'
_chemical_formula_weight 436.45
_chemical_name_systematic
;
Ethyl
2-{4-[(2-ethoxy-2-oxoethyl)(phenyl)carbamoyl]-2-oxo-1,2-\
dihydroquinolin-1-yl}acetate
;
_space_group_crystal_system monoclinic
_space_group_IT_number 15
_space_group_name_Hall '-I 2ya'
_space_group_name_H-M_alt 'I 1 2/a 1'
_symmetry_space_group_name_Hall '-I 2ya'
_symmetry_space_group_name_H-M 'I 1 2/a 1'
_atom_sites_solution_hydrogens geom
_audit_creation_method
;
Olex2 1.2
(compiled 2018.05.29 svn.r3508 for OlexSys, GUI svn.r5506)
;
_cell_angle_alpha 90
_cell_angle_beta 109.254(4)
_cell_angle_gamma 90
_cell_formula_units_Z 8
_cell_length_a 16.9368(5)
_cell_length_b 15.4130(4)
_cell_length_c 18.4562(6)
_cell_measurement_reflns_used 3291
_cell_measurement_temperature 173(2)
_cell_measurement_theta_max 71.0920
_cell_measurement_theta_min 3.9680
_cell_volume 4548.4(3)
_computing_cell_refinement
;
CrysAlis PRO (Rigaku OD, 2015)
;
_computing_data_collection
;
CrysAlis PRO (Rigaku OD, 2015)
;
_computing_data_reduction
;
CrysAlis PRO (Rigaku OD, 2015)
;
_computing_molecular_graphics
;
OLEX2 (Dolomanov <i>et al.</i>,  2009)
;
_computing_publication_material
;
OLEX2 (Dolomanov <i>et al.</i>,  2009)
;
_computing_structure_refinement
;
SHELXL2018 (Sheldrick, 2015a)
;
_computing_structure_solution
;
SHELXT (Sheldrick, 2015b)
;
_diffrn_ambient_temperature 173(2)
_diffrn_detector_area_resol_mean 16.0416
_diffrn_measured_fraction_theta_full 1.000
_diffrn_measured_fraction_theta_max 0.988
_diffrn_measurement_device 'four-circle diffractometer'
_diffrn_measurement_device_type 'Rigaku Oxford Diffraction Eos Gemini'
_diffrn_measurement_method '\w scans'
_diffrn_radiation_type CuK\a
_diffrn_radiation_wavelength 1.54184
_diffrn_reflns_av_R_equivalents 0.0179
_diffrn_reflns_av_unetI/netI 0.0229
_diffrn_reflns_limit_h_max 20
_diffrn_reflns_limit_h_min -20
_diffrn_reflns_limit_k_max 18
_diffrn_reflns_limit_k_min -16
_diffrn_reflns_limit_l_max 14
_diffrn_reflns_limit_l_min -22
_diffrn_reflns_number 8786
_diffrn_reflns_theta_full 67.684
_diffrn_reflns_theta_max 70.982
_diffrn_reflns_theta_min 3.829
_exptl_absorpt_coefficient_mu 0.764
_exptl_absorpt_correction_T_max 1.00000
_exptl_absorpt_correction_T_min 0.70956
_exptl_absorpt_correction_type multi-scan
_exptl_absorpt_process_details
;
(CrysAlis PRO; Rigaku OD, 2015)
;
_exptl_crystal_colour colourless
_exptl_crystal_density_diffrn 1.275
_exptl_crystal_description prism
_exptl_crystal_F_000 1840
_exptl_crystal_size_max 0.32
_exptl_crystal_size_mid 0.22
_exptl_crystal_size_min 0.14
_refine_diff_density_max 0.219
_refine_diff_density_min -0.133
_refine_ls_extinction_method none
_refine_ls_goodness_of_fit_ref 1.047
_refine_ls_hydrogen_treatment constr
_refine_ls_matrix_type full
_refine_ls_number_parameters 327
_refine_ls_number_reflns 4337
_refine_ls_number_restraints 92
_refine_ls_restrained_S_all 1.062
_refine_ls_R_factor_all 0.0634
_refine_ls_R_factor_gt 0.0453
_refine_ls_shift/su_max 0.000
_refine_ls_shift/su_mean 0.000
_refine_ls_structure_factor_coef Fsqd
_refine_ls_weighting_details 'w=1/[\s^2^(Fo^2^)+(0.0730P)^2^+1.2218P] where P=(Fo^2^+2Fc^2^)/3'
_refine_ls_weighting_scheme calc
_refine_ls_wR_factor_gt 0.1303
_refine_ls_wR_factor_ref 0.1435
_reflns_number_gt 3273
_reflns_number_total 4337
_reflns_threshold_expression 'I > 2\s(I)'
_cod_data_source_file lh5924sup1.cif
_cod_data_source_block I
_cod_database_code 2243162
_shelx_space_group_comment
;
The symmetry employed for this shelxl refinement is uniquely defined
by the following loop, which should always be used as a source of
symmetry information in preference to the above space-group names.
They are only intended as comments.
;
_shelx_estimated_absorpt_t_min 0.792
_shelx_estimated_absorpt_t_max 0.901

loop_
_space_group_symop_operation_xyz
'x, y, z'
'-x+1/2, y, -z'
'x+1/2, y+1/2, z+1/2'
'-x+1, y+1/2, -z+1/2'
'-x, -y, -z'
'x-1/2, -y, z'
'-x+1/2, -y+1/2, -z+1/2'
'x, -y+1/2, z+1/2'

loop_
_atom_site_type_symbol
_atom_site_label
_atom_site_fract_x
_atom_site_fract_y
_atom_site_fract_z
_atom_site_U_iso_or_equiv
_atom_site_adp_type
_atom_site_calc_flag
_atom_site_occupancy
_atom_site_disorder_assembly
_atom_site_disorder_group
O O1 0.63298(9) 0.28034(12) 0.61795(9) 0.0789(4) Uani d 1 . .
O O2 0.63302(9) 0.47704(9) 0.36302(9) 0.0744(4) Uani d 1 . .
O O3 0.53817(8) 0.38810(10) 0.18865(9) 0.0758(4) Uani d 1 . .
O O4 0.64912(9) 0.42678(11) 0.15548(9) 0.0788(4) Uani d 1 . .
O O5 0.40565(12) 0.20343(12) 0.53243(11) 0.0931(5) Uani d 1 . .
O O6 0.37031(11) 0.24950(13) 0.63200(10) 0.0916(5) Uani d 1 . .
N N1 0.51128(9) 0.34488(10) 0.54667(8) 0.0550(4) Uani d 1 . .
N N2 0.63939(9) 0.33627(9) 0.33178(9) 0.0531(3) Uani d 1 . .
C C1 0.59207(11) 0.31706(13) 0.55847(11) 0.0580(4) Uani d 1 . .
C C2 0.62452(11) 0.33490(12) 0.49639(11) 0.0583(4) Uani d 1 . .
H H2 0.679690 0.316531 0.501696 0.070 Uiso calc 1 . .
C C3 0.58017(10) 0.37609(11) 0.43198(11) 0.0517(4) Uani d 1 . .
C C4 0.49587(11) 0.40413(11) 0.42129(10) 0.0510(4) Uani d 1 . .
C C5 0.44640(13) 0.44579(14) 0.35437(12) 0.0660(5) Uani d 1 . .
H H5 0.468954 0.457597 0.314607 0.079 Uiso calc 1 . .
C C6 0.36578(14) 0.46981(16) 0.34545(14) 0.0793(6) Uani d 1 . .
H H6 0.332464 0.498023 0.299848 0.095 Uiso calc 1 . .
C C7 0.33343(13) 0.45228(17) 0.40416(14) 0.0794(6) Uani d 1 . .
H H7 0.277547 0.468683 0.398124 0.095 Uiso calc 1 . .
C C8 0.38016(13) 0.41215(14) 0.46997(13) 0.0670(5) Uani d 1 . .
H H8 0.356741 0.401356 0.509326 0.080 Uiso calc 1 . .
C C9 0.46250(11) 0.38660(11) 0.48024(10) 0.0523(4) Uani d 1 . .
C C10 0.47616(13) 0.32563(14) 0.60712(11) 0.0636(5) Uani d 1 . .
H H10A 0.448353 0.378149 0.618038 0.076 Uiso calc 1 . .
H H10B 0.521855 0.309673 0.654605 0.076 Uiso calc 1 . .
C C11 0.41363(13) 0.25228(15) 0.58447(12) 0.0689(5) Uani d 1 . .
C C12 0.3138(3) 0.1742(3) 0.6220(3) 0.1086(14) Uani d 0.821(8) A 1
H H12A 0.279258 0.167850 0.567335 0.130 Uiso calc 0.821(8) A 1
H H12B 0.346565 0.120368 0.638828 0.130 Uiso calc 0.821(8) A 1
C C12A 0.2830(5) 0.2218(16) 0.6170(13) 0.112(4) Uani d 0.179(8) A 2
H H12C 0.247895 0.267217 0.629105 0.134 Uiso calc 0.179(8) A 2
H H12D 0.256077 0.199531 0.564315 0.134 Uiso calc 0.179(8) A 2
C C13 0.2606(4) 0.1904(5) 0.6689(4) 0.145(2) Uani d 0.821(8) A 1
H H13A 0.222057 0.141575 0.663721 0.218 Uiso calc 0.821(8) A 1
H H13B 0.295592 0.196529 0.722769 0.218 Uiso calc 0.821(8) A 1
H H13C 0.228586 0.243799 0.651596 0.218 Uiso calc 0.821(8) A 1
C C13A 0.3071(18) 0.1534(14) 0.6746(15) 0.131(6) Uani d 0.179(8) A 2
H H13D 0.256994 0.122845 0.676250 0.197 Uiso calc 0.179(8) A 2
H H13E 0.344312 0.112324 0.661214 0.197 Uiso calc 0.179(8) A 2
H H13F 0.336264 0.178906 0.724946 0.197 Uiso calc 0.179(8) A 2
C C14 0.61890(11) 0.40053(12) 0.37191(11) 0.0545(4) Uani d 1 . .
C C15 0.67713(11) 0.36176(13) 0.27471(11) 0.0575(4) Uani d 1 . .
H H15A 0.707109 0.311554 0.262692 0.069 Uiso calc 1 . .
H H15B 0.718470 0.408417 0.295976 0.069 Uiso calc 1 . .
C C16 0.61226(12) 0.39333(12) 0.20217(11) 0.0582(4) Uani d 1 . .
C C17 0.5912(4) 0.4604(7) 0.0815(3) 0.094(2) Uani d 0.651(18) B 2
H H17A 0.541264 0.422697 0.062247 0.113 Uiso calc 0.651(18) B 2
H H17B 0.572714 0.519989 0.087923 0.113 Uiso calc 0.651(18) B 2
C C17A 0.5987(10) 0.4317(12) 0.0724(4) 0.111(4) Uani d 0.349(18) B 1
H H17C 0.603984 0.376991 0.046247 0.133 Uiso calc 0.349(18) B 1
H H17D 0.538974 0.440902 0.066041 0.133 Uiso calc 0.349(18) B 1
C C18 0.6387(5) 0.4598(10) 0.0289(4) 0.130(3) Uani d 0.651(18) B 2
H H18A 0.603636 0.481446 -0.021369 0.195 Uiso calc 0.651(18) B 2
H H18B 0.687974 0.497156 0.048961 0.195 Uiso calc 0.651(18) B 2
H H18C 0.656703 0.400418 0.023432 0.195 Uiso calc 0.651(18) B 2
C C18A 0.6304(11) 0.5040(12) 0.0395(11) 0.125(5) Uani d 0.349(18) B 1
H H18D 0.598396 0.508837 -0.015243 0.188 Uiso calc 0.349(18) B 1
H H18E 0.624789 0.557798 0.065709 0.188 Uiso calc 0.349(18) B 1
H H18F 0.689542 0.494139 0.045993 0.188 Uiso calc 0.349(18) B 1
C C19 0.61117(11) 0.24813(11) 0.33022(10) 0.0519(4) Uani d 1 . .
C C20 0.52672(12) 0.22939(14) 0.30965(11) 0.0617(5) Uani d 1 . .
H H20 0.486416 0.274673 0.297629 0.074 Uiso calc 1 . .
C C21 0.50194(15) 0.14319(16) 0.30689(13) 0.0759(6) Uani d 1 . .
H H21 0.444329 0.129315 0.294403 0.091 Uiso calc 1 . .
C C22 0.56040(18) 0.07794(15) 0.32215(14) 0.0821(7) Uani d 1 . .
H H22 0.543027 0.019086 0.319532 0.099 Uiso calc 1 . .
C C23 0.64356(17) 0.09746(15) 0.34110(15) 0.0804(6) Uani d 1 . .
H H23 0.683586 0.051977 0.351179 0.096 Uiso calc 1 . .
C C24 0.66976(13) 0.18267(13) 0.34571(12) 0.0646(5) Uani d 1 . .
H H24 0.727594 0.196038 0.359409 0.078 Uiso calc 1 . .

loop_
_atom_site_aniso_label
_atom_site_aniso_U_11
_atom_site_aniso_U_22
_atom_site_aniso_U_33
_atom_site_aniso_U_12
_atom_site_aniso_U_13
_atom_site_aniso_U_23
O1 0.0656(8) 0.1041(12) 0.0636(9) 0.0104(8) 0.0167(7) 0.0190(8)
O2 0.0863(9) 0.0559(8) 0.0981(11) -0.0102(7) 0.0532(9) -0.0039(7)
O3 0.0554(7) 0.0897(10) 0.0856(10) 0.0103(7) 0.0275(7) 0.0135(8)
O4 0.0712(8) 0.1044(12) 0.0674(9) 0.0048(8) 0.0319(7) 0.0265(8)
O5 0.1114(13) 0.0924(12) 0.0826(11) -0.0233(10) 0.0414(10) -0.0174(9)
O6 0.0886(11) 0.1127(14) 0.0891(11) -0.0207(9) 0.0504(9) -0.0027(9)
N1 0.0547(8) 0.0648(9) 0.0493(8) 0.0017(6) 0.0225(6) 0.0000(6)
N2 0.0529(7) 0.0578(8) 0.0575(8) -0.0016(6) 0.0303(7) -0.0010(6)
C1 0.0527(9) 0.0646(11) 0.0553(10) 0.0013(8) 0.0159(8) 0.0006(8)
C2 0.0471(8) 0.0679(11) 0.0630(11) 0.0021(8) 0.0225(8) -0.0019(9)
C3 0.0526(9) 0.0508(9) 0.0580(10) -0.0032(7) 0.0266(8) -0.0077(8)
C4 0.0548(9) 0.0502(9) 0.0524(9) 0.0023(7) 0.0235(8) -0.0030(7)
C5 0.0723(12) 0.0695(12) 0.0630(11) 0.0116(9) 0.0316(10) 0.0067(9)
C6 0.0751(13) 0.0879(15) 0.0748(14) 0.0290(11) 0.0247(11) 0.0173(12)
C7 0.0610(11) 0.0917(15) 0.0899(16) 0.0266(11) 0.0308(11) 0.0116(13)
C8 0.0616(10) 0.0757(12) 0.0731(13) 0.0137(9) 0.0351(10) 0.0045(10)
C9 0.0528(9) 0.0532(9) 0.0553(10) 0.0041(7) 0.0236(8) -0.0056(7)
C10 0.0652(11) 0.0798(13) 0.0515(10) -0.0011(9) 0.0270(9) -0.0004(9)
C11 0.0698(12) 0.0798(13) 0.0614(12) -0.0012(10) 0.0276(10) 0.0072(10)
C12 0.106(3) 0.118(3) 0.119(3) -0.036(2) 0.061(2) -0.002(3)
C12A 0.104(6) 0.121(6) 0.119(6) -0.018(6) 0.048(6) -0.003(6)
C13 0.118(4) 0.180(5) 0.169(4) -0.032(3) 0.091(3) 0.006(4)
C13A 0.125(10) 0.128(10) 0.143(10) -0.021(9) 0.047(10) -0.008(10)
C14 0.0524(9) 0.0545(10) 0.0627(11) -0.0039(7) 0.0273(8) -0.0025(8)
C15 0.0525(9) 0.0673(11) 0.0622(11) -0.0001(8) 0.0318(8) 0.0034(8)
C16 0.0606(10) 0.0575(10) 0.0649(11) 0.0047(8) 0.0322(9) 0.0035(8)
C17 0.092(3) 0.129(5) 0.068(2) 0.034(3) 0.035(2) 0.039(3)
C17A 0.084(5) 0.137(8) 0.107(6) 0.019(6) 0.027(5) 0.048(5)
C18 0.140(4) 0.196(8) 0.059(3) 0.047(5) 0.040(3) 0.028(4)
C18A 0.120(8) 0.127(8) 0.115(8) -0.022(7) 0.021(6) 0.048(7)
C19 0.0596(9) 0.0555(9) 0.0475(9) -0.0043(7) 0.0272(8) -0.0046(7)
C20 0.0585(10) 0.0710(11) 0.0606(11) -0.0066(9) 0.0262(9) -0.0038(9)
C21 0.0758(13) 0.0865(15) 0.0706(13) -0.0277(11) 0.0313(11) -0.0120(11)
C22 0.1129(19) 0.0618(12) 0.0811(15) -0.0200(12) 0.0448(14) -0.0102(11)
C23 0.0962(16) 0.0603(12) 0.0931(17) 0.0033(11) 0.0428(14) -0.0023(11)
C24 0.0671(11) 0.0632(11) 0.0704(12) 0.0029(9) 0.0318(10) -0.0031(9)

loop_
_atom_type_symbol
_atom_type_description
_atom_type_scat_dispersion_real
_atom_type_scat_dispersion_imag
_atom_type_scat_source
C C 0.0181 0.0091 'International Tables Vol C Tables 4.2.6.8 and 6.1.1.4'
H H 0.0000 0.0000 'International Tables Vol C Tables 4.2.6.8 and 6.1.1.4'
N N 0.0311 0.0180 'International Tables Vol C Tables 4.2.6.8 and 6.1.1.4'
O O 0.0492 0.0322 'International Tables Vol C Tables 4.2.6.8 and 6.1.1.4'

loop_
_geom_angle_atom_site_label_1
_geom_angle_atom_site_label_2
_geom_angle_atom_site_label_3
_geom_angle
C16 O4 C17 115.0(3)
C16 O4 C17A 117.2(6)
C11 O6 C12 115.0(2)
C11 O6 C12A 129.0(10)
C1 N1 C9 123.54(14)
C1 N1 C10 116.70(15)
C9 N1 C10 119.72(15)
C14 N2 C15 116.96(15)
C14 N2 C19 124.11(13)
C19 N2 C15 117.61(14)
O1 C1 N1 121.49(17)
O1 C1 C2 123.02(17)
N1 C1 C2 115.48(16)
C1 C2 H2 118.5
C3 C2 C1 122.92(15)
C3 C2 H2 118.5
C2 C3 C4 120.27(15)
C2 C3 C14 121.19(15)
C4 C3 C14 118.37(16)
C5 C4 C3 122.42(16)
C5 C4 C9 119.62(16)
C9 C4 C3 117.95(16)
C4 C5 H5 119.6
C6 C5 C4 120.84(18)
C6 C5 H5 119.6
C5 C6 H6 120.5
C5 C6 C7 119.1(2)
C7 C6 H6 120.5
C6 C7 H7 119.3
C8 C7 C6 121.38(18)
C8 C7 H7 119.3
C7 C8 H8 119.7
C7 C8 C9 120.59(18)
C9 C8 H8 119.7
N1 C9 C4 119.83(15)
N1 C9 C8 121.67(16)
C8 C9 C4 118.50(17)
N1 C10 H10A 109.3
N1 C10 H10B 109.3
N1 C10 C11 111.49(16)
H10A C10 H10B 108.0
C11 C10 H10A 109.3
C11 C10 H10B 109.3
O5 C11 O6 125.2(2)
O5 C11 C10 125.32(19)
O6 C11 C10 109.49(19)
O6 C12 H12A 110.3
O6 C12 H12B 110.3
H12A C12 H12B 108.6
C13 C12 O6 107.0(4)
C13 C12 H12A 110.3
C13 C12 H12B 110.3
O6 C12A H12C 113.1
O6 C12A H12D 113.1
H12C C12A H12D 110.5
C13A C12A O6 92.9(14)
C13A C12A H12C 113.1
C13A C12A H12D 113.1
C12 C13 H13A 109.5
C12 C13 H13B 109.5
C12 C13 H13C 109.5
H13A C13 H13B 109.5
H13A C13 H13C 109.5
H13B C13 H13C 109.5
C12A C13A H13D 109.5
C12A C13A H13E 109.5
C12A C13A H13F 109.5
H13D C13A H13E 109.5
H13D C13A H13F 109.5
H13E C13A H13F 109.5
O2 C14 N2 122.43(16)
O2 C14 C3 119.32(16)
N2 C14 C3 118.21(15)
N2 C15 H15A 109.3
N2 C15 H15B 109.3
N2 C15 C16 111.42(14)
H15A C15 H15B 108.0
C16 C15 H15A 109.3
C16 C15 H15B 109.3
O3 C16 O4 125.22(19)
O3 C16 C15 124.77(17)
O4 C16 C15 110.01(15)
O4 C17 H17A 110.6
O4 C17 H17B 110.6
H17A C17 H17B 108.8
C18 C17 O4 105.6(5)
C18 C17 H17A 110.6
C18 C17 H17B 110.6
O4 C17A H17C 110.2
O4 C17A H17D 110.2
H17C C17A H17D 108.5
C18A C17A O4 107.6(10)
C18A C17A H17C 110.2
C18A C17A H17D 110.2
C17 C18 H18A 109.5
C17 C18 H18B 109.5
C17 C18 H18C 109.5
H18A C18 H18B 109.5
H18A C18 H18C 109.5
H18B C18 H18C 109.5
C17A C18A H18D 109.5
C17A C18A H18E 109.5
C17A C18A H18F 109.5
H18D C18A H18E 109.5
H18D C18A H18F 109.5
H18E C18A H18F 109.5
C20 C19 N2 120.64(16)
C24 C19 N2 118.43(16)
C24 C19 C20 120.85(18)
C19 C20 H20 120.6
C19 C20 C21 118.8(2)
C21 C20 H20 120.6
C20 C21 H21 119.9
C22 C21 C20 120.3(2)
C22 C21 H21 119.9
C21 C22 H22 119.9
C23 C22 C21 120.2(2)
C23 C22 H22 119.9
C22 C23 H23 119.7
C22 C23 C24 120.5(2)
C24 C23 H23 119.7
C19 C24 C23 119.3(2)
C19 C24 H24 120.4
C23 C24 H24 120.4

loop_
_geom_bond_atom_site_label_1
_geom_bond_atom_site_label_2
_geom_bond_distance
O1 C1 1.226(2)
O2 C14 1.225(2)
O3 C16 1.199(2)
O4 C16 1.324(2)
O4 C17 1.487(4)
O4 C17A 1.491(5)
O5 C11 1.193(3)
O6 C11 1.317(2)
O6 C12 1.476(4)
O6 C12A 1.475(6)
N1 C1 1.381(2)
N1 C9 1.390(2)
N1 C10 1.457(2)
N2 C14 1.349(2)
N2 C15 1.455(2)
N2 C19 1.437(2)
C1 C2 1.451(3)
C2 H2 0.9500
C2 C3 1.338(3)
C3 C4 1.442(2)
C3 C14 1.510(2)
C4 C5 1.399(3)
C4 C9 1.408(2)
C5 H5 0.9500
C5 C6 1.371(3)
C6 H6 0.9500
C6 C7 1.393(3)
C7 H7 0.9500
C7 C8 1.360(3)
C8 H8 0.9500
C8 C9 1.401(2)
C10 H10A 0.9900
C10 H10B 0.9900
C10 C11 1.511(3)
C12 H12A 0.9900
C12 H12B 0.9900
C12 C13 1.462(5)
C12A H12C 0.9900
C12A H12D 0.9900
C12A C13A 1.456(6)
C13 H13A 0.9800
C13 H13B 0.9800
C13 H13C 0.9800
C13A H13D 0.9800
C13A H13E 0.9800
C13A H13F 0.9800
C15 H15A 0.9900
C15 H15B 0.9900
C15 C16 1.505(3)
C17 H17A 0.9900
C17 H17B 0.9900
C17 C18 1.453(5)
C17A H17C 0.9900
C17A H17D 0.9900
C17A C18A 1.454(6)
C18 H18A 0.9800
C18 H18B 0.9800
C18 H18C 0.9800
C18A H18D 0.9800
C18A H18E 0.9800
C18A H18F 0.9800
C19 C20 1.384(2)
C19 C24 1.378(3)
C20 H20 0.9500
C20 C21 1.389(3)
C21 H21 0.9500
C21 C22 1.374(4)
C22 H22 0.9500
C22 C23 1.368(4)
C23 H23 0.9500
C23 C24 1.380(3)
C24 H24 0.9500

loop_
_geom_hbond_atom_site_label_D
_geom_hbond_atom_site_label_H
_geom_hbond_atom_site_label_A
_geom_hbond_site_symmetry_A
_geom_hbond_distance_DH
_geom_hbond_distance_HA
_geom_hbond_distance_DA
_geom_hbond_angle_DHA
_geom_hbond_publ_flag
C7 H7 O2 6_565 0.95 2.46 3.404(2) 170.6 yes
C12A H12D O5 2_556 0.99 2.73 3.477(14) 132.2 yes
C17A H17C O1 8_554 0.99 2.73 3.377(17) 123.5 yes
C22 H22 O3 4_545 0.95 2.42 3.342(3) 163.8 yes

loop_
_geom_torsion_atom_site_label_1
_geom_torsion_atom_site_label_2
_geom_torsion_atom_site_label_3
_geom_torsion_atom_site_label_4
_geom_torsion
O1 C1 C2 C3 -179.0(2)
N1 C1 C2 C3 0.5(3)
N1 C10 C11 O5 15.0(3)
N1 C10 C11 O6 -166.24(17)
N2 C15 C16 O3 -8.9(3)
N2 C15 C16 O4 171.66(16)
N2 C19 C20 C21 178.30(17)
N2 C19 C24 C23 -177.10(18)
C1 N1 C9 C4 -1.4(3)
C1 N1 C9 C8 178.65(18)
C1 N1 C10 C11 -104.9(2)
C1 C2 C3 C4 -0.7(3)
C1 C2 C3 C14 174.41(17)
C2 C3 C4 C5 -178.65(19)
C2 C3 C4 C9 -0.1(3)
C2 C3 C14 O2 -109.2(2)
C2 C3 C14 N2 68.5(2)
C3 C4 C5 C6 178.5(2)
C3 C4 C9 N1 1.2(2)
C3 C4 C9 C8 -178.90(17)
C4 C3 C14 O2 66.1(2)
C4 C3 C14 N2 -116.24(19)
C4 C5 C6 C7 0.1(4)
C5 C4 C9 N1 179.72(17)
C5 C4 C9 C8 -0.3(3)
C5 C6 C7 C8 0.2(4)
C6 C7 C8 C9 -0.5(4)
C7 C8 C9 N1 -179.5(2)
C7 C8 C9 C4 0.6(3)
C9 N1 C1 O1 -179.89(19)
C9 N1 C1 C2 0.6(3)
C9 N1 C10 C11 72.9(2)
C9 C4 C5 C6 0.0(3)
C10 N1 C1 O1 -2.2(3)
C10 N1 C1 C2 178.29(16)
C10 N1 C9 C4 -179.07(16)
C10 N1 C9 C8 1.0(3)
C11 O6 C12 C13 -169.7(5)
C11 O6 C12A C13A 120.5(16)
C12 O6 C11 O5 5.8(4)
C12 O6 C11 C10 -173.0(3)
C12A O6 C11 O5 -32.5(12)
C12A O6 C11 C10 148.7(12)
C14 N2 C15 C16 -79.0(2)
C14 N2 C19 C20 54.7(3)
C14 N2 C19 C24 -128.68(19)
C14 C3 C4 C5 6.1(3)
C14 C3 C4 C9 -175.41(15)
C15 N2 C14 O2 -2.0(3)
C15 N2 C14 C3 -179.57(15)
C15 N2 C19 C20 -111.76(18)
C15 N2 C19 C24 64.9(2)
C16 O4 C17 C18 -157.1(9)
C16 O4 C17A C18A 152.2(17)
C17 O4 C16 O3 0.6(5)
C17 O4 C16 C15 -180.0(5)
C17A O4 C16 O3 -21.0(10)
C17A O4 C16 C15 158.4(10)
C19 N2 C14 O2 -168.50(18)
C19 N2 C14 C3 13.9(3)
C19 N2 C15 C16 88.48(19)
C19 C20 C21 C22 -1.9(3)
C20 C19 C24 C23 -0.5(3)
C20 C21 C22 C23 0.8(4)
C21 C22 C23 C24 0.5(4)
C22 C23 C24 C19 -0.7(3)
C24 C19 C20 C21 1.8(3)

_cod_database_fobs_code 2243162
